data_8000255
loop_
_publ_author_name
'Sui, Qi'
'Yang, Ning-Ning'
'Gong, Teng'
'Li, Peng'
'Yuan, Ye'
'Gao, En-Qing'
'Wang, Lin'

_publ_section_title
;
 Impact of Lattice Water on Solid-State Electron Transfer in Viologen
 Pseudopolymorphs: Modulation of Photo- and Piezochromism.
;
_journal_issue 21
_journal_name_full 'The journal of physical chemistry letters'
_journal_page_first 5450
_journal_page_last 5455
_journal_paper_doi 10.1021/acs.jpclett.7b02452
_journal_volume 8
_journal_year 2017
_chemical_formula_sum 'C24 H18 Cl2 N2 O4'
_chemical_formula_weight 469.30
_space_group_crystal_system monoclinic
_space_group_IT_number 14
_space_group_name_Hall '-P 2yn'
_space_group_name_H-M_alt 'P 1 21/n 1'
_symmetry_space_group_name_Hall '-P 2yn'
_symmetry_space_group_name_H-M 'P 1 21/n 1'
_atom_sites_solution_hydrogens mixed
_audit_creation_method SHELXL-2014
_cell_angle_alpha 90
_cell_angle_beta 98.2680(10)
_cell_angle_gamma 90
_cell_formula_units_Z 4
_cell_length_a 14.1818(3)
_cell_length_b 9.4204(2)
_cell_length_c 15.9624(4)
_cell_measurement_reflns_used 5603
_cell_measurement_temperature 173(2)
_cell_measurement_theta_max 34.11
_cell_measurement_theta_min 2.73
_cell_volume 2110.38(8)
_computing_cell_refinement 'Bruker SMART'
_computing_data_collection 'Bruker SMART'
_computing_data_reduction 'Bruker SAINT'
_computing_molecular_graphics 'Bruker SHELXTL'
_computing_publication_material 'Bruker SHELXTL'
_computing_structure_refinement 'SHELXL-2014 (Sheldrick, 2014)'
_computing_structure_solution 'Bruker SHELXTL'
_diffrn_ambient_temperature 173(2)
_diffrn_measured_fraction_theta_full 0.998
_diffrn_measured_fraction_theta_max 0.996
_diffrn_measurement_device_type 'CCD area detector'
_diffrn_measurement_method 'phi and omega scans'
_diffrn_radiation_type CuK\a
_diffrn_radiation_wavelength 1.54178
_diffrn_reflns_av_R_equivalents 0.0596
_diffrn_reflns_av_unetI/netI 0.0441
_diffrn_reflns_Laue_measured_fraction_full 0.998
_diffrn_reflns_Laue_measured_fraction_max 0.996
_diffrn_reflns_limit_h_max 16
_diffrn_reflns_limit_h_min -17
_diffrn_reflns_limit_k_max 11
_diffrn_reflns_limit_k_min -11
_diffrn_reflns_limit_l_max 19
_diffrn_reflns_limit_l_min -19
_diffrn_reflns_number 15996
_diffrn_reflns_point_group_measured_fraction_full 0.998
_diffrn_reflns_point_group_measured_fraction_max 0.996
_diffrn_reflns_theta_full 67.679
_diffrn_reflns_theta_max 68.361
_diffrn_reflns_theta_min 3.901
_exptl_absorpt_coefficient_mu 3.073
_exptl_absorpt_correction_T_max 0.7531
_exptl_absorpt_correction_T_min 0.6388
_exptl_absorpt_correction_type multi-scan
_exptl_absorpt_process_details SADABS
_exptl_crystal_colour yellow
_exptl_crystal_density_diffrn 1.477
_exptl_crystal_description prism
_exptl_crystal_F_000 968
_exptl_crystal_size_max 0.40
_exptl_crystal_size_mid 0.35
_exptl_crystal_size_min 0.32
_refine_diff_density_max 0.220
_refine_diff_density_min -0.215
_refine_diff_density_rms 0.050
_refine_ls_extinction_method none
_refine_ls_goodness_of_fit_ref 0.860
_refine_ls_hydrogen_treatment mixed
_refine_ls_matrix_type full
_refine_ls_number_parameters 297
_refine_ls_number_reflns 3865
_refine_ls_number_restraints 0
_refine_ls_restrained_S_all 0.860
_refine_ls_R_factor_all 0.0599
_refine_ls_R_factor_gt 0.0381
_refine_ls_shift/su_max 0.001
_refine_ls_shift/su_mean 0.000
_refine_ls_structure_factor_coef Fsqd
_refine_ls_weighting_details 'w=1/[\s^2^(Fo^2^)+(0.1000P)^2^] where P=(Fo^2^+2Fc^2^)/3'
_refine_ls_weighting_scheme calc
_refine_ls_wR_factor_gt 0.1085
_refine_ls_wR_factor_ref 0.1257
_reflns_Friedel_coverage 0.000
_reflns_number_gt 2933
_reflns_number_total 3865
_reflns_threshold_expression 'I > 2\s(I)'
_cod_data_source_file jz7b02452_si_003.cif
_cod_data_source_block 1_Yellow
_cod_depositor_comments 'Adding full bibliography for 8000253--8000257.cif.'
_cod_database_code 8000255
_shelx_space_group_comment
;
The symmetry employed for this shelxl refinement is uniquely defined
by the following loop, which should always be used as a source of
symmetry information in preference to the above space-group names.
They are only intended as comments.
;
_shelxl_version_number 2014-3

loop_
_space_group_symop_operation_xyz
'x, y, z'
'-x+1/2, y+1/2, -z+1/2'
'-x, -y, -z'
'x-1/2, -y-1/2, z-1/2'

loop_
_atom_site_label
_atom_site_type_symbol
_atom_site_fract_x
_atom_site_fract_y
_atom_site_fract_z
_atom_site_U_iso_or_equiv
_atom_site_adp_type
_atom_site_occupancy
_atom_site_site_symmetry_order
_atom_site_calc_flag
_atom_site_refinement_flags_posn
_atom_site_refinement_flags_adp
C1 C 1.1268(2) 0.6544(3) 0.37007(16) 0.0299(6) Uani 1 1 d . .
C2 C 1.0252(2) 0.6195(3) 0.37614(16) 0.0290(6) Uani 1 1 d . .
C3 C 0.9745(2) 0.5437(3) 0.30987(16) 0.0320(6) Uani 1 1 d . .
H3A H 1.0037 0.5219 0.2615 0.038 Uiso 1 1 calc R U
C4 C 0.8823(2) 0.4994(3) 0.31332(17) 0.0326(6) Uani 1 1 d . .
H4A H 0.8481 0.4465 0.2682 0.039 Uiso 1 1 calc R U
C5 C 0.84083(19) 0.5339(2) 0.38403(16) 0.0261(5) Uani 1 1 d . .
C6 C 0.8882(2) 0.6128(2) 0.44996(17) 0.0302(6) Uani 1 1 d . .
H6A H 0.8577 0.6377 0.4971 0.036 Uiso 1 1 calc R U
C7 C 0.9811(2) 0.6549(3) 0.44599(16) 0.0301(6) Uani 1 1 d . .
H7A H 1.0149 0.7082 0.4911 0.036 Uiso 1 1 calc R U
C8 C 0.72720(19) 0.3421(2) 0.36798(16) 0.0281(6) Uani 1 1 d . .
H8A H 0.7768 0.2825 0.3542 0.034 Uiso 1 1 calc R U
C9 C 0.63756(19) 0.2876(2) 0.36731(16) 0.0276(5) Uani 1 1 d . .
H9A H 0.6251 0.1908 0.3532 0.033 Uiso 1 1 calc R U
C10 C 0.56466(19) 0.3749(2) 0.38745(15) 0.0245(5) Uani 1 1 d . .
C11 C 0.58617(19) 0.5167(2) 0.40845(15) 0.0255(5) Uani 1 1 d . .
H11A H 0.5378 0.5782 0.4228 0.031 Uiso 1 1 calc R U
C12 C 0.67683(19) 0.5669(2) 0.40840(15) 0.0263(5) Uani 1 1 d . .
H12A H 0.6912 0.6631 0.4227 0.032 Uiso 1 1 calc R U
C13 C 0.46695(19) 0.3195(2) 0.38255(15) 0.0247(5) Uani 1 1 d . .
C14 C 0.44932(19) 0.1771(2) 0.39868(15) 0.0259(5) Uani 1 1 d . .
H14A H 0.5009 0.1145 0.4163 0.031 Uiso 1 1 calc R U
C15 C 0.3577(2) 0.1276(2) 0.38921(15) 0.0266(5) Uani 1 1 d . .
H15A H 0.3461 0.0305 0.4001 0.032 Uiso 1 1 calc R U
C16 C 0.2986(2) 0.3556(2) 0.35045(16) 0.0297(6) Uani 1 1 d . .
H16A H 0.2460 0.4170 0.3343 0.036 Uiso 1 1 calc R U
C17 C 0.3888(2) 0.4087(2) 0.35942(16) 0.0287(6) Uani 1 1 d . .
H17A H 0.3986 0.5068 0.3499 0.034 Uiso 1 1 calc R U
C18 C 0.18587(19) 0.1642(2) 0.35305(15) 0.0258(5) Uani 1 1 d . .
C19 C 0.1216(2) 0.2199(3) 0.28779(15) 0.0292(6) Uani 1 1 d . .
H19A H 0.1422 0.2846 0.2485 0.035 Uiso 1 1 calc R U
C20 C 0.0267(2) 0.1796(3) 0.28067(16) 0.0290(6) Uani 1 1 d . .
H20A H -0.0185 0.2180 0.2368 0.035 Uiso 1 1 calc R U
C21 C -0.00242(19) 0.0835(2) 0.33759(15) 0.0269(5) Uani 1 1 d . .
C22 C 0.0645(2) 0.0256(3) 0.40087(17) 0.0316(6) Uani 1 1 d . .
H22A H 0.0448 -0.0423 0.4388 0.038 Uiso 1 1 calc R U
C23 C 0.1590(2) 0.0656(3) 0.40902(16) 0.0305(6) Uani 1 1 d . .
H23A H 0.2046 0.0261 0.4522 0.037 Uiso 1 1 calc R U
C24 C -0.1062(2) 0.0489(2) 0.33076(16) 0.0286(6) Uani 1 1 d . .
N1 N 0.74607(15) 0.4795(2) 0.38804(13) 0.0253(5) Uani 1 1 d . .
N2 N 0.28305(15) 0.2162(2) 0.36428(12) 0.0243(4) Uani 1 1 d . .
O1 O 1.16220(15) 0.6303(2) 0.30671(12) 0.0406(5) Uani 1 1 d . .
O2 O 1.17400(15) 0.7089(2) 0.44006(12) 0.0376(5) Uani 1 1 d . .
O3 O -0.16546(14) 0.1014(2) 0.27772(12) 0.0349(4) Uani 1 1 d . .
O4 O -0.12619(16) -0.0407(3) 0.38892(15) 0.0501(6) Uani 1 1 d . .
Cl1 Cl 1.37483(4) 0.76729(6) 0.42324(4) 0.02860(18) Uani 1 1 d . .
Cl2 Cl -0.33106(5) -0.08087(6) 0.40201(4) 0.02990(18) Uani 1 1 d . .
H41 H -0.191(3) -0.052(4) 0.384(2) 0.064(12) Uiso 1 1 d . .
H21 H 1.236(3) 0.730(5) 0.425(3) 0.085(15) Uiso 1 1 d . .

loop_
_atom_site_aniso_label
_atom_site_aniso_U_11
_atom_site_aniso_U_22
_atom_site_aniso_U_33
_atom_site_aniso_U_23
_atom_site_aniso_U_13
_atom_site_aniso_U_12
C1 0.0305(15) 0.0295(12) 0.0290(13) 0.0074(10) 0.0014(11) 0.0043(11)
C2 0.0292(14) 0.0260(11) 0.0313(13) 0.0059(10) 0.0030(11) 0.0029(10)
C3 0.0310(15) 0.0373(13) 0.0279(13) 0.0037(10) 0.0052(11) 0.0038(12)
C4 0.0303(15) 0.0379(14) 0.0285(13) -0.0005(10) 0.0005(11) -0.0004(12)
C5 0.0256(14) 0.0243(11) 0.0280(12) 0.0048(9) 0.0025(10) 0.0045(10)
C6 0.0335(16) 0.0235(11) 0.0342(14) -0.0017(10) 0.0070(11) 0.0009(10)
C7 0.0338(15) 0.0265(12) 0.0294(13) -0.0003(10) 0.0023(11) -0.0019(11)
C8 0.0305(15) 0.0223(11) 0.0306(13) -0.0003(9) 0.0018(11) 0.0069(10)
C9 0.0305(14) 0.0207(10) 0.0311(13) -0.0007(9) 0.0036(11) 0.0038(10)
C10 0.0289(14) 0.0210(10) 0.0235(12) 0.0019(9) 0.0031(10) 0.0024(10)
C11 0.0304(15) 0.0202(10) 0.0266(12) -0.0009(9) 0.0061(10) 0.0027(10)
C12 0.0323(14) 0.0179(10) 0.0289(13) 0.0017(9) 0.0047(11) 0.0034(10)
C13 0.0319(14) 0.0208(10) 0.0221(12) -0.0016(9) 0.0060(10) 0.0009(10)
C14 0.0303(14) 0.0225(11) 0.0247(12) 0.0016(9) 0.0030(10) 0.0017(10)
C15 0.0355(15) 0.0187(10) 0.0255(12) -0.0005(9) 0.0039(10) 0.0018(10)
C16 0.0341(15) 0.0213(11) 0.0340(14) 0.0013(10) 0.0061(11) 0.0025(11)
C17 0.0333(15) 0.0195(11) 0.0339(14) 0.0005(9) 0.0064(11) 0.0014(10)
C18 0.0280(14) 0.0244(11) 0.0260(12) -0.0023(9) 0.0068(10) 0.0003(10)
C19 0.0365(16) 0.0294(12) 0.0219(12) 0.0028(9) 0.0047(11) -0.0035(11)
C20 0.0324(15) 0.0274(12) 0.0268(13) -0.0010(9) 0.0029(11) -0.0011(11)
C21 0.0287(14) 0.0271(11) 0.0251(12) -0.0024(9) 0.0048(10) 0.0016(10)
C22 0.0330(15) 0.0306(12) 0.0325(14) 0.0064(10) 0.0090(11) -0.0010(11)
C23 0.0293(15) 0.0321(13) 0.0296(13) 0.0070(10) 0.0023(11) 0.0007(11)
C24 0.0337(15) 0.0256(11) 0.0269(13) -0.0017(10) 0.0059(11) 0.0019(11)
N1 0.0259(12) 0.0227(9) 0.0271(10) 0.0024(8) 0.0027(9) 0.0024(8)
N2 0.0288(12) 0.0230(9) 0.0217(10) 0.0003(7) 0.0061(8) 0.0011(9)
O1 0.0311(11) 0.0595(12) 0.0315(11) -0.0016(9) 0.0059(8) -0.0002(10)
O2 0.0314(11) 0.0461(11) 0.0350(11) -0.0039(8) 0.0040(9) -0.0043(9)
O3 0.0298(11) 0.0427(10) 0.0315(10) 0.0026(8) 0.0022(8) 0.0020(9)
O4 0.0275(12) 0.0639(14) 0.0583(14) 0.0314(11) 0.0042(10) -0.0036(11)
Cl1 0.0317(4) 0.0248(3) 0.0289(3) -0.0008(2) 0.0030(2) 0.0005(2)
Cl2 0.0342(4) 0.0225(3) 0.0337(3) 0.0020(2) 0.0074(3) 0.0009(2)

loop_
_atom_type_symbol
_atom_type_description
_atom_type_scat_dispersion_real
_atom_type_scat_dispersion_imag
_atom_type_scat_source
C C 0.0181 0.0091 'International Tables Vol C Tables 4.2.6.8 and 6.1.1.4'
H H 0.0000 0.0000 'International Tables Vol C Tables 4.2.6.8 and 6.1.1.4'
Cl Cl 0.3639 0.7018 'International Tables Vol C Tables 4.2.6.8 and 6.1.1.4'
N N 0.0311 0.0180 'International Tables Vol C Tables 4.2.6.8 and 6.1.1.4'
O O 0.0492 0.0322 'International Tables Vol C Tables 4.2.6.8 and 6.1.1.4'

loop_
_geom_angle_atom_site_label_1
_geom_angle_atom_site_label_2
_geom_angle_atom_site_label_3
_geom_angle
O1 C1 O2 123.9(3)
O1 C1 C2 122.1(2)
O2 C1 C2 114.0(2)
C3 C2 C7 119.3(3)
C3 C2 C1 117.5(2)
C7 C2 C1 123.1(2)
C4 C3 C2 121.0(3)
C4 C3 H3A 119.5
C2 C3 H3A 119.5
C3 C4 C5 118.5(2)
C3 C4 H4A 120.7
C5 C4 H4A 120.7
C6 C5 C4 122.0(3)
C6 C5 N1 120.6(2)
C4 C5 N1 117.3(2)
C5 C6 C7 118.7(3)
C5 C6 H6A 120.6
C7 C6 H6A 120.6
C6 C7 C2 120.5(2)
C6 C7 H7A 119.8
C2 C7 H7A 119.8
N1 C8 C9 120.9(2)
N1 C8 H8A 119.6
C9 C8 H8A 119.6
C8 C9 C10 119.7(2)
C8 C9 H9A 120.2
C10 C9 H9A 120.2
C9 C10 C11 118.3(2)
C9 C10 C13 120.1(2)
C11 C10 C13 121.5(2)
C12 C11 C10 120.1(2)
C12 C11 H11A 120.0
C10 C11 H11A 120.0
N1 C12 C11 120.2(2)
N1 C12 H12A 119.9
C11 C12 H12A 119.9
C14 C13 C17 118.1(2)
C14 C13 C10 121.6(2)
C17 C13 C10 120.3(2)
C15 C14 C13 120.0(2)
C15 C14 H14A 120.0
C13 C14 H14A 120.0
N2 C15 C14 120.7(2)
N2 C15 H15A 119.7
C14 C15 H15A 119.7
N2 C16 C17 120.8(2)
N2 C16 H16A 119.6
C17 C16 H16A 119.6
C16 C17 C13 120.3(2)
C16 C17 H17A 119.9
C13 C17 H17A 119.9
C23 C18 C19 122.0(2)
C23 C18 N2 119.6(2)
C19 C18 N2 118.4(2)
C18 C19 C20 118.9(2)
C18 C19 H19A 120.5
C20 C19 H19A 120.5
C19 C20 C21 120.1(2)
C19 C20 H20A 120.0
C21 C20 H20A 120.0
C20 C21 C22 119.6(3)
C20 C21 C24 118.5(2)
C22 C21 C24 121.9(2)
C23 C22 C21 120.8(2)
C23 C22 H22A 119.6
C21 C22 H22A 119.6
C22 C23 C18 118.5(2)
C22 C23 H23A 120.7
C18 C23 H23A 120.7
O3 C24 O4 123.9(3)
O3 C24 C21 122.6(2)
O4 C24 C21 113.4(2)
C8 N1 C12 120.8(2)
C8 N1 C5 118.8(2)
C12 N1 C5 120.3(2)
C16 N2 C15 120.2(2)
C16 N2 C18 118.8(2)
C15 N2 C18 121.0(2)
C1 O2 H21 104(3)
C24 O4 H41 109(2)

loop_
_geom_bond_atom_site_label_1
_geom_bond_atom_site_label_2
_geom_bond_distance
C1 O1 1.214(3)
C1 O2 1.321(3)
C1 C2 1.494(4)
C2 C3 1.388(4)
C2 C7 1.396(4)
C3 C4 1.381(4)
C3 H3A 0.9500
C4 C5 1.385(4)
C4 H4A 0.9500
C5 C6 1.382(4)
C5 N1 1.448(3)
C6 C7 1.385(4)
C6 H6A 0.9500
C7 H7A 0.9500
C8 N1 1.351(3)
C8 C9 1.369(4)
C8 H8A 0.9500
C9 C10 1.394(4)
C9 H9A 0.9500
C10 C11 1.400(3)
C10 C13 1.472(4)
C11 C12 1.370(4)
C11 H11A 0.9500
C12 N1 1.356(3)
C12 H12A 0.9500
C13 C14 1.395(3)
C13 C17 1.398(4)
C14 C15 1.367(4)
C14 H14A 0.9500
C15 N2 1.362(3)
C15 H15A 0.9500
C16 N2 1.355(3)
C16 C17 1.362(4)
C16 H16A 0.9500
C17 H17A 0.9500
C18 C23 1.380(4)
C18 C19 1.385(4)
C18 N2 1.449(3)
C19 C20 1.388(4)
C19 H19A 0.9500
C20 C21 1.387(4)
C20 H20A 0.9500
C21 C22 1.394(4)
C21 C24 1.496(4)
C22 C23 1.381(4)
C22 H22A 0.9500
C23 H23A 0.9500
C24 O3 1.210(3)
C24 O4 1.316(3)
O2 H21 0.97(5)
O4 H41 0.91(4)

loop_
_geom_hbond_atom_site_label_D
_geom_hbond_atom_site_label_H
_geom_hbond_atom_site_label_A
_geom_hbond_distance_DH
_geom_hbond_distance_HA
_geom_hbond_distance_DA
_geom_hbond_angle_DHA
_geom_hbond_site_symmetry_A
C4 H4A Cl2 0.95 2.70 3.492(3) 140.7 2
C8 H8A O3 0.95 2.31 3.188(3) 152.6 1_655
C9 H9A Cl2 0.95 2.72 3.533(2) 143.9 1_655
C11 H11A Cl1 0.95 2.92 3.849(3) 166.3 1_455
C12 H12A Cl2 0.95 2.45 3.322(2) 152.7 1_665
C15 H15A Cl1 0.95 2.53 3.441(2) 160.3 1_445
C16 H16A O1 0.95 2.34 3.246(3) 158.5 1_455
C17 H17A Cl1 0.95 2.76 3.542(2) 140.1 1_455
C19 H19A Cl1 0.95 2.72 3.406(3) 129.4 2_645
C23 H23A Cl2 0.95 2.77 3.599(3) 145.7 3_556
O4 H41 Cl2 0.91(4) 2.07(4) 2.967(2) 167(3) .
O2 H21 Cl1 0.97(5) 2.00(5) 2.951(2) 166(4) .
